data_1552102
loop_
_publ_author_name
'Zhou, Chuanjun'
'Li, Hao'
'Song, Yongbo'
'Ke, Feng'
'Xu, Wen Wu'
'Zhu, Manzhou'

_publ_section_title
;
 Insights into the effect of surface coordination on the structure and
 properties of Au<sub>13</sub>Cu<sub>2</sub> nanoclusters.
;
_journal_issue 41
_journal_name_full Nanoscale
_journal_page_first 19393
_journal_page_last 19397
_journal_paper_doi 10.1039/c9nr04457d
_journal_volume 11
_journal_year 2019
_chemical_formula_moiety 'C156 H144 Au13 Cu2 P6 S6, F6 Sb'
_chemical_formula_sum 'C156 H144 Au13 Cu2 F6 P6 S6 Sb'
_chemical_formula_weight 5320.28
_space_group_crystal_system monoclinic
_space_group_IT_number 14
_space_group_name_Hall '-P 2ybc'
_space_group_name_H-M_alt 'P 1 21/c 1'
_symmetry_space_group_name_Hall '-P 2ybc'
_symmetry_space_group_name_H-M 'P 1 21/c 1'
_atom_sites_solution_hydrogens geom
_atom_sites_solution_primary dual
_audit_creation_date 2019-01-13
_audit_creation_method
;
Olex2 1.2
(compiled 2018.05.29 svn.r3508 for OlexSys, GUI svn.r5506)
;
_audit_update_record
;
2019-05-08 deposited with the CCDC.    2019-07-09 downloaded from the CCDC.
;
_cell_angle_alpha 90
_cell_angle_beta 95.1080(10)
_cell_angle_gamma 90
_cell_formula_units_Z 2
_cell_length_a 17.2565(18)
_cell_length_b 26.289(3)
_cell_length_c 19.280(2)
_cell_measurement_reflns_used 8317
_cell_measurement_temperature 296(2)
_cell_measurement_theta_max 24.49
_cell_measurement_theta_min 2.34
_cell_volume 8711.8(16)
_computing_cell_refinement 'SAINT v7.68A (Bruker, 2009)'
_computing_data_reduction 'SAINT v7.68A (Bruker, 2009)'
_computing_molecular_graphics 'Olex2 (Dolomanov et al., 2009)'
_computing_publication_material 'Olex2 (Dolomanov et al., 2009)'
_computing_structure_refinement 'ShelXL (Sheldrick, 2015)'
_computing_structure_solution 'ShelXT (Sheldrick, 2015)'
_diffrn_ambient_temperature 296.15
_diffrn_measured_fraction_theta_full 0.999
_diffrn_measured_fraction_theta_max 0.918
_diffrn_measurement_device_type 'Bruker APEX-II CCD'
_diffrn_measurement_method '\f and \w scans'
_diffrn_radiation_monochromator graphite
_diffrn_radiation_type MoK\a
_diffrn_radiation_wavelength 0.71073
_diffrn_reflns_av_R_equivalents 0.0878
_diffrn_reflns_av_unetI/netI 0.0969
_diffrn_reflns_Laue_measured_fraction_full 0.999
_diffrn_reflns_Laue_measured_fraction_max 0.918
_diffrn_reflns_limit_h_max 20
_diffrn_reflns_limit_h_min -20
_diffrn_reflns_limit_k_max 32
_diffrn_reflns_limit_k_min -32
_diffrn_reflns_limit_l_max 24
_diffrn_reflns_limit_l_min -24
_diffrn_reflns_number 66374
_diffrn_reflns_point_group_measured_fraction_full 0.999
_diffrn_reflns_point_group_measured_fraction_max 0.918
_diffrn_reflns_theta_full 25.242
_diffrn_reflns_theta_max 27.250
_diffrn_reflns_theta_min 1.313
_diffrn_standards_number 0
_exptl_absorpt_coefficient_mu 11.464
_exptl_absorpt_correction_T_max 0.7455
_exptl_absorpt_correction_T_min 0.5438
_exptl_absorpt_correction_type multi-scan
_exptl_absorpt_process_details
;
SADABS-2008/1 (Bruker,2008) was used for absorption correction.
wR2(int) was 0.1518 before and 0.0584 after correction.
The Ratio of minimum to maximum transmission is 0.7294.
The \l/2 correction factor is 0.0015.
;
_exptl_crystal_colour black
_exptl_crystal_density_diffrn 2.028
_exptl_crystal_description cubic
_exptl_crystal_F_000 4912
_exptl_crystal_size_max 0.1
_exptl_crystal_size_mid 0.09
_exptl_crystal_size_min 0.08
_refine_diff_density_max 2.543
_refine_diff_density_min -3.469
_refine_diff_density_rms 0.302
_refine_ls_extinction_method none
_refine_ls_goodness_of_fit_ref 1.070
_refine_ls_hydrogen_treatment constr
_refine_ls_matrix_type full
_refine_ls_number_parameters 889
_refine_ls_number_reflns 17904
_refine_ls_number_restraints 513
_refine_ls_restrained_S_all 1.064
_refine_ls_R_factor_all 0.1032
_refine_ls_R_factor_gt 0.0574
_refine_ls_shift/su_max 0.001
_refine_ls_shift/su_mean 0.000
_refine_ls_structure_factor_coef Fsqd
_refine_ls_weighting_details 'w=1/[\s^2^(Fo^2^)+(0.0684P)^2^+82.9915P] where P=(Fo^2^+2Fc^2^)/3'
_refine_ls_weighting_scheme calc
_refine_ls_wR_factor_gt 0.1415
_refine_ls_wR_factor_ref 0.1600
_reflns_Friedel_coverage 0.000
_reflns_number_gt 11334
_reflns_number_total 17904
_reflns_threshold_expression 'I > 2\s(I)'
_cod_data_source_file c9nr04457d2.cif
_cod_data_source_block 20190113a_0m
_cod_depositor_comments 'Adding full bibliography for 1552102.cif.'
_cod_original_cell_volume 8711.5(16)
_cod_database_code 1552102
_shelx_shelxl_version_number 2018/3
_shelx_space_group_comment
;
The symmetry employed for this shelxl refinement is uniquely defined
by the following loop, which should always be used as a source of
symmetry information in preference to the above space-group names.
They are only intended as comments.
;
_olex2_refinement_description
;
1. Fixed Uiso
 At 1.2 times of:
  All C(H) groups, All C(H,H) groups
2. Restrained distances
 Sb00-F31 = Sb00-F34 = Sb00-F32 = Sb00-F27 = Sb00-F30 = Sb00-F26
 1.9 with sigma of 0.01
 F32-F31
 2.6 with sigma of 0.01
 F27-F32
 2.6 with sigma of 0.01
 F26-F31
 2.6 with sigma of 0.01
3. Rigid bond restraints
 Sb00
 with sigma for 1-2 distances of 0.01 and sigma for 1-3 distances of 0.01
4. Uiso/Uaniso restraints and constraints
Uanis(C1) \\sim Ueq, Uanis(C2) \\sim Ueq, Uanis(C3) \\sim Ueq, Uanis(C4) \\sim
Ueq, Uanis(C5) \\sim Ueq, Uanis(C6) \\sim Ueq, Uanis(C7) \\sim Ueq, Uanis(C8)
\\sim Ueq, Uanis(C9) \\sim Ueq, Uanis(C10) \\sim Ueq, Uanis(C11) \\sim Ueq,
Uanis(C12) \\sim Ueq, Uanis(C13) \\sim Ueq, Uanis(C14) \\sim Ueq, Uanis(C15)
\\sim Ueq, Uanis(C16) \\sim Ueq, Uanis(C17) \\sim Ueq, Uanis(C18) \\sim Ueq,
Uanis(C19) \\sim Ueq, Uanis(C20) \\sim Ueq, Uanis(C21) \\sim Ueq, Uanis(C22)
\\sim Ueq, Uanis(C23) \\sim Ueq, Uanis(C24) \\sim Ueq, Uanis(C25) \\sim Ueq,
Uanis(C26) \\sim Ueq, Uanis(C27) \\sim Ueq, Uanis(C28) \\sim Ueq, Uanis(C29)
\\sim Ueq, Uanis(C30) \\sim Ueq, Uanis(C31) \\sim Ueq, Uanis(C32) \\sim Ueq,
Uanis(C33) \\sim Ueq, Uanis(C34) \\sim Ueq, Uanis(C35) \\sim Ueq, Uanis(C36)
\\sim Ueq, Uanis(C37) \\sim Ueq, Uanis(C38) \\sim Ueq, Uanis(C39) \\sim Ueq,
Uanis(C40) \\sim Ueq, Uanis(C41) \\sim Ueq, Uanis(C42) \\sim Ueq, Uanis(C43)
\\sim Ueq, Uanis(C44) \\sim Ueq, Uanis(C45) \\sim Ueq, Uanis(C46) \\sim Ueq,
Uanis(C47) \\sim Ueq, Uanis(C48) \\sim Ueq, Uanis(C49) \\sim Ueq, Uanis(C50)
\\sim Ueq, Uanis(C51) \\sim Ueq, Uanis(C52) \\sim Ueq, Uanis(C53) \\sim Ueq,
Uanis(C54) \\sim Ueq, Uanis(C55) \\sim Ueq, Uanis(C56) \\sim Ueq, Uanis(C57)
\\sim Ueq, Uanis(C58) \\sim Ueq, Uanis(C59) \\sim Ueq, Uanis(C60) \\sim Ueq,
Uanis(C6AA) \\sim Ueq, Uanis(C5BA) \\sim Ueq, Uanis(C4BA) \\sim Ueq,
Uanis(C4AA) \\sim Ueq, Uanis(C5AA) \\sim Ueq, Uanis(C0BA) \\sim Ueq,
Uanis(C2AA) \\sim Ueq, Uanis(C6BA) \\sim Ueq, Uanis(C1BA) \\sim Ueq,
Uanis(C1AA) \\sim Ueq, Uanis(C3BA) \\sim Ueq, Uanis(C2BA) \\sim Ueq,
Uanis(C9AA) \\sim Ueq, Uanis(C8AA) \\sim Ueq, Uanis(C7BA) \\sim Ueq,
Uanis(C0AA) \\sim Ueq, Uanis(C3AA) \\sim Ueq, Uanis(C7AA) \\sim Ueq: with sigma
of 0.01 and sigma for terminal atoms of 0.02
Uanis(F26) \\sim Ueq, Uanis(F27) \\sim Ueq, Uanis(F30) \\sim Ueq, Uanis(F31)
\\sim Ueq, Uanis(F32) \\sim Ueq, Uanis(F34) \\sim Ueq: with sigma of 0.01 and
sigma for terminal atoms of 0.02
5. Others
 Fixed Sof: Sb00(0.5) F26(0.5) F27(0.5) F30(0.5) F31(0.5) F32(0.5) F34(0.5)
6.a Secondary CH2 refined with riding coordinates:
 C9(H9A,H9B), C19(H19A,H19B), C32(H32A,H32B), C49(H49A,H49B), C58(H58A,H58B),
 C6BA(H6BA,H6BB)
6.b Aromatic/amide H refined with riding coordinates:
 C6(H6), C7(H7), C8(H8), C10(H10), C11(H11), C13(H13), C14(H14), C15(H15),
 C16(H16), C17(H17), C18(H18), C20(H20), C23(H23), C24(H24), C25(H25), C26(H26),
  C29(H29), C30(H30), C31(H31), C33(H33), C34(H34), C35(H35), C36(H36),
 C37(H37), C38(H38), C39(H39), C40(H40), C41(H41), C42(H42), C43(H43), C44(H44),
  C45(H45), C46(H46), C47(H47), C48(H48), C51(H51), C53(H53), C54(H54),
 C55(H55), C56(H56), C57(H57), C59(H59), C60(H60), C6AA(H6AA), C5BA(H5BA),
 C4BA(H4BA), C4AA(H4AA), C5AA(H5AA), C0BA(H0BA), C2AA(H2AA), C1BA(H1BA),
 C1AA(H1AA), C3BA(H3BA), C2BA(H2BA), C9AA(H9AA), C8AA(H8AA), C7BA(H7BA),
 C0AA(H0AA), C3AA(H3AA), C7AA(H7AA)
;
_olex2_submission_special_instructions 'No special instructions were received'

loop_
_space_group_symop_operation_xyz
'x, y, z'
'-x, y+1/2, -z+1/2'
'-x, -y, -z'
'x, -y-1/2, z-1/2'

loop_
_atom_site_label
_atom_site_type_symbol
_atom_site_fract_x
_atom_site_fract_y
_atom_site_fract_z
_atom_site_U_iso_or_equiv
_atom_site_adp_type
_atom_site_occupancy
_atom_site_site_symmetry_order
_atom_site_calc_flag
_atom_site_refinement_flags_posn
_atom_site_refinement_flags_adp
_atom_site_refinement_flags_occupancy
Au01 Au 0.500000 0.500000 0.500000 0.01723(16) Uani 1 2 d S T P
Au02 Au 0.56954(3) 0.56281(2) 0.40767(3) 0.02342(14) Uani 1 1 d . . .
Au03 Au 0.41449(3) 0.52238(2) 0.37438(3) 0.02301(14) Uani 1 1 d . . .
Au04 Au 0.66024(3) 0.49335(2) 0.49862(3) 0.02273(14) Uani 1 1 d . . .
Au05 Au 0.43638(4) 0.59536(2) 0.48534(3) 0.03769(17) Uani 1 1 d . . .
Au06 Au 0.44946(4) 0.54374(2) 0.61760(3) 0.03662(17) Uani 1 1 d . . .
Au07 Au 0.58640(4) 0.57925(2) 0.55718(3) 0.03690(17) Uani 1 1 d . . .
Cu08 Cu 0.48186(11) 0.64890(7) 0.61110(10) 0.0310(4) Uani 1 1 d . . .
Sb00 Sb 1.0219(2) 0.82224(14) 0.41568(17) 0.0794(10) Uani 0.5 1 d D U .
P00A P 0.3355(2) 0.54223(16) 0.2750(2) 0.0303(9) Uani 1 1 d . . .
S00B S 0.4023(2) 0.67663(16) 0.5175(2) 0.0378(10) Uani 1 1 d . . .
P00C P 0.6190(2) 0.61512(15) 0.3261(2) 0.0288(9) Uani 1 1 d . . .
P00D P 0.7932(2) 0.49404(15) 0.4936(2) 0.0279(9) Uani 1 1 d . . .
S00E S 0.6142(2) 0.65606(16) 0.6114(2) 0.0342(9) Uani 1 1 d . . .
S00F S 0.4303(2) 0.60585(17) 0.7001(2) 0.0367(10) Uani 1 1 d . . .
C1 C 0.8484(8) 0.4433(6) 0.5397(8) 0.029(3) Uani 1 1 d . U .
C2 C 0.2917(9) 0.6056(5) 0.2795(8) 0.030(3) Uani 1 1 d . U .
C3 C 0.2539(9) 0.4980(6) 0.2605(8) 0.032(4) Uani 1 1 d . U .
C4 C 0.8199(8) 0.4895(5) 0.4045(8) 0.027(3) Uani 1 1 d . U .
C5 C 0.3786(9) 0.5423(6) 0.1933(7) 0.032(4) Uani 1 1 d . U .
C6 C 0.4359(10) 0.7380(7) 0.2594(9) 0.049(5) Uani 1 1 d . U .
H6 H 0.399861 0.763349 0.246677 0.058 Uiso 1 1 calc R . .
C7 C 0.8269(10) 0.6406(6) 0.5576(8) 0.042(4) Uani 1 1 d . U .
H7 H 0.796711 0.669643 0.560751 0.051 Uiso 1 1 calc R . .
C8 C 0.9139(10) 0.3623(6) 0.5430(9) 0.042(4) Uani 1 1 d . U .
H8 H 0.930476 0.334111 0.519238 0.051 Uiso 1 1 calc R . .
C9 C 0.6257(9) 0.7001(6) 0.5387(8) 0.031(4) Uani 1 1 d . U .
H9A H 0.668535 0.689260 0.512935 0.037 Uiso 1 1 calc R . .
H9B H 0.578626 0.700500 0.507182 0.037 Uiso 1 1 calc R . .
C10 C 0.6990(11) 0.6037(8) 0.2060(9) 0.052(5) Uani 1 1 d . U .
H10 H 0.723321 0.634752 0.216253 0.063 Uiso 1 1 calc R . .
C11 C 0.7914(10) 0.5971(6) 0.5308(8) 0.038(4) Uani 1 1 d . U .
H11 H 0.739085 0.596889 0.514327 0.045 Uiso 1 1 calc R . .
C12 C 0.6450(9) 0.5829(6) 0.2482(8) 0.036(4) Uani 1 1 d . U .
C13 C 0.4957(10) 0.6789(6) 0.3414(9) 0.040(4) Uani 1 1 d . U .
H13 H 0.499208 0.664343 0.385494 0.048 Uiso 1 1 calc R . .
C14 C 0.4362(10) 0.7155(6) 0.3234(9) 0.044(4) Uani 1 1 d . U .
H14 H 0.399318 0.723738 0.353910 0.053 Uiso 1 1 calc R . .
C15 C 0.8730(9) 0.3993(6) 0.5080(9) 0.040(4) Uani 1 1 d . U .
H15 H 0.860438 0.395190 0.460436 0.049 Uiso 1 1 calc R . .
C16 C 0.8653(9) 0.4466(6) 0.6126(8) 0.038(4) Uani 1 1 d . U .
H16 H 0.848666 0.474862 0.636191 0.046 Uiso 1 1 calc R . .
C17 C 0.3692(11) 0.5029(6) 0.1448(9) 0.044(4) Uani 1 1 d . U .
H17 H 0.341875 0.473700 0.154741 0.052 Uiso 1 1 calc R . .
C18 C 0.1970(12) 0.4166(7) 0.2818(9) 0.054(5) Uani 1 1 d . U .
H18 H 0.202169 0.384073 0.300637 0.064 Uiso 1 1 calc R . .
C19 C 0.5112(10) 0.5990(6) 0.7632(8) 0.042(4) Uani 1 1 d . U .
H19A H 0.498116 0.574386 0.797759 0.050 Uiso 1 1 calc R . .
H19B H 0.554781 0.585620 0.740540 0.050 Uiso 1 1 calc R . .
C20 C 0.7776(10) 0.6230(7) 0.3600(9) 0.051(5) Uani 1 1 d . U .
H20 H 0.779036 0.588680 0.348740 0.061 Uiso 1 1 calc R . .
C21 C 0.8388(8) 0.5513(6) 0.5292(8) 0.031(4) Uani 1 1 d . U .
C22 C 0.5475(9) 0.6648(6) 0.2957(8) 0.032(4) Uani 1 1 d . U .
C23 C 0.9164(9) 0.5529(6) 0.5536(8) 0.038(4) Uani 1 1 d . U .
H23 H 0.946459 0.523576 0.553593 0.046 Uiso 1 1 calc R . .
C24 C 0.4011(12) 0.5079(7) 0.0813(10) 0.055(5) Uani 1 1 d . U .
H24 H 0.390119 0.483333 0.047106 0.065 Uiso 1 1 calc R . .
C25 C 0.5435(10) 0.6867(6) 0.2325(8) 0.035(4) Uani 1 1 d . U .
H25 H 0.578842 0.676685 0.201435 0.042 Uiso 1 1 calc R . .
C26 C 0.9055(10) 0.6433(7) 0.5801(9) 0.047(5) Uani 1 1 d . U .
H26 H 0.927416 0.674024 0.595680 0.057 Uiso 1 1 calc R . .
C27 C 0.7189(11) 0.7608(7) 0.6105(9) 0.045(4) Uani 1 1 d . U .
C28 C 0.7074(10) 0.6510(6) 0.3548(8) 0.038(4) Uani 1 1 d . U .
C29 C 0.9510(10) 0.5999(6) 0.5791(9) 0.044(4) Uani 1 1 d . U .
H29 H 1.003491 0.601075 0.594812 0.052 Uiso 1 1 calc R . .
C30 C 0.6755(13) 0.6396(8) 0.8365(11) 0.065(6) Uani 1 1 d . U .
H30 H 0.685375 0.645873 0.790642 0.078 Uiso 1 1 calc R . .
C31 C 0.7819(11) 0.7792(7) 0.5794(10) 0.052(5) Uani 1 1 d . U .
H31 H 0.775321 0.789767 0.533178 0.062 Uiso 1 1 calc R . .
C32 C 0.5356(10) 0.6474(6) 0.7994(8) 0.040(4) Uani 1 1 d . U .
H32A H 0.548396 0.672105 0.764833 0.048 Uiso 1 1 calc R . .
H32B H 0.492146 0.660682 0.822345 0.048 Uiso 1 1 calc R . .
C33 C 0.6083(11) 0.5360(7) 0.2292(9) 0.047(5) Uani 1 1 d . U .
H33 H 0.571764 0.522396 0.256677 0.056 Uiso 1 1 calc R . .
C34 C 0.9059(10) 0.4087(7) 0.6494(9) 0.044(4) Uani 1 1 d . U .
H34 H 0.916583 0.410809 0.697411 0.053 Uiso 1 1 calc R . .
C35 C 0.2837(9) 0.6280(6) 0.3424(9) 0.038(4) Uani 1 1 d . U .
H35 H 0.301930 0.610779 0.382748 0.045 Uiso 1 1 calc R . .
C36 C 0.1879(11) 0.5125(8) 0.2190(9) 0.052(5) Uani 1 1 d . U .
H36 H 0.184562 0.544414 0.198004 0.063 Uiso 1 1 calc R . .
C37 C 0.7080(11) 0.7010(6) 0.3725(8) 0.042(4) Uani 1 1 d . U .
H37 H 0.660966 0.718429 0.370067 0.051 Uiso 1 1 calc R . .
C38 C 0.8940(10) 0.5059(7) 0.3864(9) 0.046(4) Uani 1 1 d . U .
H38 H 0.929466 0.519369 0.420661 0.055 Uiso 1 1 calc R . .
C39 C 0.7145(12) 0.5747(8) 0.1466(10) 0.060(5) Uani 1 1 d . U .
H39 H 0.748874 0.588282 0.117049 0.072 Uiso 1 1 calc R . .
C40 C 0.2199(12) 0.6992(8) 0.2890(11) 0.066(6) Uani 1 1 d . U .
H40 H 0.195787 0.730688 0.292061 0.079 Uiso 1 1 calc R . .
C41 C 0.7690(11) 0.4690(7) 0.3518(9) 0.045(4) Uani 1 1 d . U .
H41 H 0.720292 0.458127 0.362814 0.054 Uiso 1 1 calc R . .
C42 C 0.1242(13) 0.4764(9) 0.2092(12) 0.074(6) Uani 1 1 d . U .
H42 H 0.079725 0.484637 0.180517 0.089 Uiso 1 1 calc R . .
C43 C 0.9308(10) 0.3662(7) 0.6115(9) 0.044(4) Uani 1 1 d . U .
H43 H 0.959471 0.340529 0.635092 0.053 Uiso 1 1 calc R . .
C44 C 0.4902(10) 0.7228(7) 0.2123(9) 0.048(5) Uani 1 1 d . U .
H44 H 0.489118 0.737322 0.168285 0.058 Uiso 1 1 calc R . .
C45 C 0.7740(12) 0.7265(8) 0.3937(10) 0.060(5) Uani 1 1 d . U .
H45 H 0.772776 0.761074 0.403625 0.072 Uiso 1 1 calc R . .
C46 C 0.8443(13) 0.6993(8) 0.4002(11) 0.066(6) Uani 1 1 d . U .
H46 H 0.890031 0.715831 0.416400 0.079 Uiso 1 1 calc R . .
C47 C 0.7307(12) 0.7496(7) 0.6785(10) 0.058(5) Uani 1 1 d . U .
H47 H 0.687823 0.739951 0.701353 0.070 Uiso 1 1 calc R . .
C48 C 0.9133(12) 0.5022(8) 0.3213(10) 0.060(5) Uani 1 1 d . U .
H48 H 0.960995 0.514311 0.309414 0.072 Uiso 1 1 calc R . .
C49 C 0.6422(11) 0.7545(7) 0.5698(10) 0.054(5) Uani 1 1 d . U .
H49A H 0.638789 0.778847 0.531778 0.064 Uiso 1 1 calc R . .
H49B H 0.601603 0.762866 0.599599 0.064 Uiso 1 1 calc R . .
C50 C 0.6037(11) 0.6415(7) 0.8518(9) 0.047(4) Uani 1 1 d . U .
C51 C 0.6836(12) 0.5298(8) 0.1302(10) 0.061(5) Uani 1 1 d . U .
H51 H 0.699988 0.511585 0.092844 0.073 Uiso 1 1 calc R . .
C52 C 0.2141(11) 0.7053(7) 0.6283(11) 0.054(5) Uani 1 1 d . U .
C53 C 0.2254(13) 0.6772(9) 0.2252(13) 0.080(7) Uani 1 1 d . U .
H53 H 0.204054 0.693738 0.185337 0.096 Uiso 1 1 calc R . .
C54 C 0.7870(12) 0.4641(7) 0.2858(10) 0.055(5) Uani 1 1 d . U .
H54 H 0.751242 0.450793 0.251647 0.066 Uiso 1 1 calc R . .
C55 C 0.2576(10) 0.4510(6) 0.2938(8) 0.039(4) Uani 1 1 d . U .
H55 H 0.300782 0.442681 0.323998 0.047 Uiso 1 1 calc R . .
C56 C 0.4581(12) 0.5849(9) 0.1141(11) 0.067(6) Uani 1 1 d . U .
H56 H 0.488919 0.612495 0.104089 0.081 Uiso 1 1 calc R . .
C57 C 0.2499(11) 0.6749(7) 0.3486(11) 0.055(5) Uani 1 1 d . U .
H57 H 0.247280 0.689811 0.392083 0.066 Uiso 1 1 calc R . .
C58 C 0.3056(9) 0.6681(6) 0.5469(8) 0.039(4) Uani 1 1 d . U .
H58A H 0.267400 0.667525 0.506810 0.047 Uiso 1 1 calc R . .
H58B H 0.303351 0.635706 0.570613 0.047 Uiso 1 1 calc R . .
C59 C 0.1457(11) 0.7295(7) 0.6003(10) 0.056(5) Uani 1 1 d . U .
H59 H 0.147431 0.748806 0.559996 0.067 Uiso 1 1 calc R . .
C60 C 0.1296(13) 0.4295(8) 0.2429(11) 0.066(6) Uani 1 1 d . U .
H60 H 0.087765 0.407047 0.238928 0.079 Uiso 1 1 calc R . .
C6AA C 0.5915(12) 0.6332(7) 0.9232(10) 0.058(5) Uani 1 1 d . U .
H6AA H 0.541125 0.634778 0.936737 0.069 Uiso 1 1 calc R . .
C5BA C 0.4484(11) 0.5480(7) 0.0677(10) 0.054(5) Uani 1 1 d . U .
H5BA H 0.473071 0.549119 0.026724 0.065 Uiso 1 1 calc R . .
C4BA C 0.4240(12) 0.5849(8) 0.1788(10) 0.061(5) Uani 1 1 d . U .
H4BA H 0.431298 0.611763 0.209974 0.074 Uiso 1 1 calc R . .
C4AA C 0.7238(14) 0.6207(8) 0.9523(12) 0.071(6) Uani 1 1 d . U .
H4AA H 0.765166 0.613221 0.985018 0.085 Uiso 1 1 calc R . .
C5AA C 0.6533(13) 0.6228(8) 0.9737(11) 0.067(6) Uani 1 1 d . U .
H5AA H 0.644899 0.617679 1.020125 0.080 Uiso 1 1 calc R . .
C0BA C 0.0763(13) 0.7260(9) 0.6299(12) 0.069(6) Uani 1 1 d . U .
H0BA H 0.032357 0.743804 0.612264 0.083 Uiso 1 1 calc R . .
C2AA C 0.8564(13) 0.7824(9) 0.6159(12) 0.073(6) Uani 1 1 d . U .
H2AA H 0.898997 0.793365 0.593577 0.088 Uiso 1 1 calc R . .
C6BA C 0.2854(11) 0.7108(7) 0.5962(10) 0.054(5) Uani 1 1 d . U .
H6BA H 0.327553 0.713760 0.632741 0.065 Uiso 1 1 calc R . .
H6BB H 0.283127 0.742526 0.570348 0.065 Uiso 1 1 calc R . .
C1BA C 0.2637(11) 0.6289(7) 0.2189(10) 0.059(5) Uani 1 1 d . U .
H1BA H 0.269211 0.614341 0.175686 0.070 Uiso 1 1 calc R . .
C1AA C 0.8642(14) 0.7695(9) 0.6830(13) 0.078(7) Uani 1 1 d . U .
H1AA H 0.913081 0.772997 0.707118 0.094 Uiso 1 1 calc R . .
C3BA C 0.8597(14) 0.4793(9) 0.2700(13) 0.078(7) Uani 1 1 d . U .
H3BA H 0.874141 0.474612 0.225111 0.094 Uiso 1 1 calc R . .
C2BA C 0.8465(13) 0.6508(9) 0.3837(12) 0.074(6) Uani 1 1 d . U .
H2BA H 0.894125 0.633942 0.387559 0.089 Uiso 1 1 calc R . .
C9AA C 0.0752(14) 0.6952(9) 0.6860(12) 0.073(6) Uani 1 1 d . U .
H9AA H 0.028258 0.691669 0.705831 0.087 Uiso 1 1 calc R . .
C8AA C 0.1385(14) 0.6686(9) 0.7161(12) 0.076(7) Uani 1 1 d . U .
H8AA H 0.134822 0.648004 0.754887 0.091 Uiso 1 1 calc R . .
C7BA C 0.6267(14) 0.5097(9) 0.1688(11) 0.072(6) Uani 1 1 d . U .
H7BA H 0.601200 0.479691 0.155249 0.086 Uiso 1 1 calc R . .
C0AA C 0.8051(12) 0.7515(8) 0.7185(11) 0.063(6) Uani 1 1 d . U .
H0AA H 0.812275 0.741259 0.764801 0.075 Uiso 1 1 calc R . .
C3AA C 0.7395(14) 0.6288(9) 0.8853(12) 0.079(7) Uani 1 1 d . U .
H3AA H 0.789955 0.627184 0.872139 0.095 Uiso 1 1 calc R . .
C7AA C 0.2090(15) 0.6741(9) 0.6853(13) 0.082(7) Uani 1 1 d . U .
H7AA H 0.252849 0.656479 0.703578 0.099 Uiso 1 1 calc R . .
F26 F 1.092(2) 0.7768(10) 0.379(2) 0.186(18) Uani 0.5 1 d D U .
F27 F 0.988(2) 0.7771(11) 0.4821(18) 0.21(2) Uani 0.5 1 d D U .
F30 F 0.952(2) 0.8007(17) 0.3409(15) 0.183(17) Uani 0.5 1 d D U .
F31 F 1.060(2) 0.8732(9) 0.3599(18) 0.189(18) Uani 0.5 1 d D U .
F32 F 0.9498(18) 0.8697(10) 0.4434(18) 0.184(17) Uani 0.5 1 d D U .
F34 F 1.092(2) 0.8481(18) 0.4881(17) 0.197(19) Uani 0.5 1 d D U .

loop_
_atom_site_aniso_label
_atom_site_aniso_U_11
_atom_site_aniso_U_22
_atom_site_aniso_U_33
_atom_site_aniso_U_23
_atom_site_aniso_U_13
_atom_site_aniso_U_12
Au01 0.0158(4) 0.0156(4) 0.0205(4) 0.0010(3) 0.0022(3) 0.0017(3)
Au02 0.0216(3) 0.0238(3) 0.0252(3) 0.0061(2) 0.0038(2) -0.0015(2)
Au03 0.0215(3) 0.0243(3) 0.0227(3) 0.0035(2) -0.0005(2) 0.0016(2)
Au04 0.0155(3) 0.0246(3) 0.0284(3) 0.0016(2) 0.0035(2) 0.0022(2)
Au05 0.0375(4) 0.0339(4) 0.0417(4) -0.0005(3) 0.0032(3) 0.0033(3)
Au06 0.0367(4) 0.0363(4) 0.0371(4) -0.0001(3) 0.0047(3) 0.0005(3)
Au07 0.0348(4) 0.0338(4) 0.0422(4) -0.0013(3) 0.0041(3) 0.0009(3)
Cu08 0.0292(11) 0.0282(10) 0.0359(10) -0.0050(8) 0.0037(8) 0.0009(8)
Sb00 0.072(2) 0.099(3) 0.068(2) -0.0010(19) 0.0098(17) -0.0174(19)
P00A 0.029(2) 0.032(2) 0.028(2) 0.0076(17) -0.0050(17) -0.0018(18)
S00B 0.030(2) 0.035(2) 0.048(2) 0.0049(19) 0.0035(19) 0.0084(18)
P00C 0.028(2) 0.031(2) 0.028(2) 0.0091(17) 0.0048(17) -0.0052(18)
P00D 0.0135(19) 0.033(2) 0.037(2) -0.0024(18) 0.0038(16) 0.0021(16)
S00E 0.023(2) 0.042(2) 0.037(2) 0.0051(18) 0.0012(17) -0.0029(18)
S00F 0.031(2) 0.046(3) 0.034(2) -0.0016(19) 0.0075(18) 0.0034(19)
C1 0.018(6) 0.031(7) 0.039(7) -0.005(6) 0.008(5) 0.006(6)
C2 0.033(7) 0.022(6) 0.032(7) 0.011(5) -0.010(6) -0.004(6)
C3 0.027(7) 0.035(7) 0.031(7) 0.002(6) -0.003(6) 0.000(6)
C4 0.019(6) 0.026(6) 0.036(7) 0.005(5) 0.011(5) 0.008(5)
C5 0.035(7) 0.035(7) 0.024(6) 0.012(6) -0.007(5) -0.001(6)
C6 0.044(8) 0.041(8) 0.059(8) 0.002(7) -0.008(7) 0.000(7)
C7 0.047(8) 0.036(7) 0.042(7) 0.005(6) 0.001(6) 0.003(6)
C8 0.043(8) 0.036(7) 0.050(8) 0.006(6) 0.013(6) 0.012(6)
C9 0.026(7) 0.031(7) 0.035(7) 0.011(6) -0.002(6) -0.001(6)
C10 0.050(8) 0.057(8) 0.051(8) 0.006(7) 0.010(7) 0.006(7)
C11 0.030(7) 0.042(7) 0.040(7) 0.000(6) 0.000(6) 0.000(6)
C12 0.036(7) 0.038(7) 0.034(7) 0.015(6) 0.009(6) 0.006(6)
C13 0.044(8) 0.037(7) 0.042(7) 0.010(6) 0.007(6) 0.007(6)
C14 0.046(8) 0.038(7) 0.050(8) 0.008(6) 0.013(7) -0.001(7)
C15 0.030(7) 0.047(8) 0.047(7) -0.006(6) 0.013(6) 0.002(6)
C16 0.027(7) 0.045(8) 0.041(7) 0.001(6) 0.000(6) 0.006(6)
C17 0.052(8) 0.038(7) 0.042(7) 0.012(6) 0.006(6) 0.000(7)
C18 0.066(9) 0.046(8) 0.047(8) 0.006(7) 0.000(7) -0.012(7)
C19 0.044(8) 0.045(8) 0.036(7) 0.000(6) 0.004(6) 0.003(7)
C20 0.045(8) 0.052(8) 0.055(8) 0.022(7) 0.000(7) -0.004(7)
C21 0.023(7) 0.038(7) 0.032(7) -0.006(6) 0.013(5) -0.002(6)
C22 0.030(7) 0.030(7) 0.036(7) 0.006(6) 0.008(6) -0.006(6)
C23 0.033(7) 0.038(7) 0.045(7) -0.004(6) 0.004(6) 0.009(6)
C24 0.066(9) 0.051(8) 0.048(8) -0.004(7) 0.011(7) -0.002(7)
C25 0.046(8) 0.025(7) 0.035(7) 0.008(6) 0.003(6) 0.000(6)
C26 0.040(8) 0.041(8) 0.062(8) -0.005(7) 0.012(7) -0.012(7)
C27 0.045(8) 0.040(8) 0.051(8) -0.014(7) 0.010(7) 0.002(7)
C28 0.042(8) 0.042(7) 0.031(7) 0.008(6) 0.009(6) -0.013(6)
C29 0.028(7) 0.045(8) 0.058(8) -0.004(7) 0.004(6) -0.003(6)
C30 0.073(10) 0.059(9) 0.062(9) -0.005(7) -0.003(8) -0.002(8)
C31 0.056(9) 0.047(8) 0.051(8) 0.001(7) 0.001(7) -0.003(7)
C32 0.050(8) 0.030(7) 0.041(7) -0.001(6) 0.004(6) 0.001(6)
C33 0.050(8) 0.048(8) 0.043(8) 0.001(7) 0.011(7) 0.003(7)
C34 0.035(7) 0.048(8) 0.048(8) 0.010(7) -0.003(6) 0.002(7)
C35 0.035(7) 0.020(6) 0.056(8) 0.009(6) -0.004(6) 0.010(6)
C36 0.050(8) 0.059(9) 0.047(8) 0.002(7) -0.006(7) -0.008(7)
C37 0.047(8) 0.040(8) 0.040(7) 0.006(6) 0.007(6) -0.005(7)
C38 0.036(8) 0.056(8) 0.046(8) 0.004(7) 0.008(6) 0.003(7)
C39 0.058(9) 0.071(9) 0.052(8) 0.012(7) 0.009(7) 0.014(8)
C40 0.064(9) 0.055(9) 0.077(9) 0.000(8) 0.000(8) 0.009(7)
C41 0.044(8) 0.047(8) 0.044(8) 0.001(7) 0.005(6) -0.001(7)
C42 0.064(10) 0.081(10) 0.075(10) 0.000(8) -0.016(8) -0.006(8)
C43 0.039(8) 0.037(7) 0.056(8) 0.014(7) 0.003(7) 0.004(6)
C44 0.051(8) 0.048(8) 0.046(8) 0.005(7) 0.011(7) -0.003(7)
C45 0.065(9) 0.059(9) 0.056(8) 0.009(7) -0.002(7) -0.011(8)
C46 0.063(9) 0.064(9) 0.070(9) 0.017(8) -0.003(8) -0.022(8)
C47 0.063(9) 0.059(9) 0.055(8) -0.017(7) 0.013(7) 0.006(7)
C48 0.050(9) 0.077(9) 0.056(8) 0.010(7) 0.019(7) -0.001(7)
C49 0.056(9) 0.047(8) 0.060(8) -0.004(7) 0.014(7) 0.010(7)
C50 0.054(8) 0.037(7) 0.048(8) -0.008(6) -0.003(7) -0.001(7)
C51 0.068(9) 0.066(9) 0.050(8) 0.003(7) 0.013(7) 0.012(8)
C52 0.045(8) 0.053(8) 0.064(9) -0.019(7) 0.005(7) 0.000(7)
C53 0.078(10) 0.068(10) 0.090(10) 0.029(8) -0.006(8) 0.005(8)
C54 0.057(9) 0.064(9) 0.044(8) -0.008(7) 0.007(7) -0.007(7)
C55 0.040(8) 0.037(7) 0.041(7) -0.001(6) 0.006(6) -0.001(6)
C56 0.066(9) 0.072(9) 0.066(9) 0.013(8) 0.015(8) -0.016(8)
C57 0.050(8) 0.049(8) 0.065(9) 0.002(7) 0.003(7) -0.004(7)
C58 0.035(7) 0.045(8) 0.036(7) -0.001(6) -0.002(6) 0.007(6)
C59 0.051(9) 0.057(9) 0.061(9) -0.016(7) 0.009(7) -0.005(7)
C60 0.062(9) 0.067(9) 0.069(9) 0.000(8) 0.007(8) -0.021(8)
C6AA 0.063(9) 0.054(8) 0.055(8) -0.005(7) 0.000(7) 0.000(7)
C5BA 0.060(9) 0.059(9) 0.044(8) 0.004(7) 0.012(7) -0.008(7)
C4BA 0.059(9) 0.071(9) 0.053(8) 0.000(7) 0.002(7) -0.015(8)
C4AA 0.082(10) 0.058(9) 0.071(9) -0.004(8) -0.012(8) 0.003(8)
C5AA 0.081(10) 0.061(9) 0.055(9) 0.003(7) -0.007(8) 0.002(8)
C0BA 0.059(9) 0.072(10) 0.076(9) -0.022(8) -0.001(8) 0.001(8)
C2AA 0.064(10) 0.076(10) 0.082(10) -0.004(8) 0.021(8) -0.008(8)
C6BA 0.044(8) 0.047(8) 0.071(9) -0.021(7) 0.008(7) -0.009(7)
C1BA 0.065(9) 0.051(8) 0.057(8) 0.009(7) -0.006(7) 0.004(7)
C1AA 0.076(10) 0.076(10) 0.081(10) -0.008(8) -0.003(8) -0.008(8)
C3BA 0.074(10) 0.090(10) 0.073(10) -0.002(8) 0.024(8) 0.005(8)
C2BA 0.062(9) 0.078(10) 0.081(10) 0.018(8) 0.000(8) -0.005(8)
C9AA 0.069(10) 0.077(10) 0.074(9) -0.032(8) 0.016(8) -0.003(8)
C8AA 0.075(10) 0.080(10) 0.073(10) 0.000(8) 0.013(8) 0.002(8)
C7BA 0.080(10) 0.075(10) 0.063(9) -0.009(8) 0.018(8) -0.004(8)
C0AA 0.059(9) 0.064(9) 0.066(9) -0.006(8) 0.008(8) 0.003(7)
C3AA 0.076(10) 0.078(10) 0.081(10) -0.001(8) -0.006(8) -0.005(8)
C7AA 0.080(10) 0.081(10) 0.085(10) -0.016(8) 0.003(8) 0.014(8)
F26 0.20(2) 0.18(2) 0.17(2) 0.004(17) 0.015(18) 0.037(18)
F27 0.21(3) 0.21(3) 0.20(3) -0.005(18) -0.001(18) -0.044(18)
F30 0.19(2) 0.20(2) 0.16(2) 0.028(17) 0.009(17) -0.018(18)
F31 0.19(2) 0.19(2) 0.18(2) 0.012(18) -0.005(18) -0.026(18)
F32 0.17(2) 0.22(2) 0.15(2) -0.004(18) -0.021(17) 0.030(18)
F34 0.20(2) 0.20(3) 0.20(2) 0.004(18) 0.021(18) -0.003(18)

loop_
_atom_type_symbol
_atom_type_description
_atom_type_scat_dispersion_real
_atom_type_scat_dispersion_imag
_atom_type_scat_source
C C 0.0033 0.0016 'International Tables Vol C Tables 4.2.6.8 and 6.1.1.4'
H H 0.0000 0.0000 'International Tables Vol C Tables 4.2.6.8 and 6.1.1.4'
Au Au -2.0133 8.8022 'International Tables Vol C Tables 4.2.6.8 and 6.1.1.4'
Cu Cu 0.3201 1.2651 'International Tables Vol C Tables 4.2.6.8 and 6.1.1.4'
F F 0.0171 0.0103 'International Tables Vol C Tables 4.2.6.8 and 6.1.1.4'
P P 0.1023 0.0942 'International Tables Vol C Tables 4.2.6.8 and 6.1.1.4'
S S 0.1246 0.1234 'International Tables Vol C Tables 4.2.6.8 and 6.1.1.4'
Sb Sb -0.5866 1.5461 'International Tables Vol C Tables 4.2.6.8 and 6.1.1.4'

loop_
_geom_angle_atom_site_label_1
_geom_angle_atom_site_label_2
_geom_angle_atom_site_label_3
_geom_angle
_geom_angle_site_symmetry_1
_geom_angle_site_symmetry_3
Au02 Au01 Au02 180.0 . 3_666
Au02 Au01 Au03 62.787(17) . .
Au02 Au01 Au03 117.212(17) 3_666 .
Au02 Au01 Au03 62.789(18) 3_666 3_666
Au02 Au01 Au03 117.211(17) . 3_666
Au03 Au01 Au03 180.0 3_666 .
Au04 Au01 Au02 62.826(16) . .
Au04 Au01 Au02 117.174(16) . 3_666
Au04 Au01 Au02 117.173(16) 3_666 .
Au04 Au01 Au02 62.827(16) 3_666 3_666
Au04 Au01 Au03 62.828(17) . 3_666
Au04 Au01 Au03 62.828(17) 3_666 .
Au04 Au01 Au03 117.172(17) . .
Au04 Au01 Au03 117.172(17) 3_666 3_666
Au04 Au01 Au04 180.0 . 3_666
Au05 Au01 Au02 65.305(19) . .
Au05 Au01 Au02 65.304(19) 3_666 3_666
Au05 Au01 Au02 114.695(19) 3_666 .
Au05 Au01 Au02 114.695(19) . 3_666
Au05 Au01 Au03 117.338(18) . 3_666
Au05 Au01 Au03 62.661(18) . .
Au05 Au01 Au03 62.660(18) 3_666 3_666
Au05 Au01 Au03 117.341(18) 3_666 .
Au05 Au01 Au04 63.437(18) 3_666 .
Au05 Au01 Au04 63.436(18) . 3_666
Au05 Au01 Au04 116.563(18) . .
Au05 Au01 Au04 116.565(18) 3_666 3_666
Au05 Au01 Au05 180.0 . 3_666
Au05 Au01 Au06 116.77(2) . 3_666
Au05 Au01 Au06 63.23(2) 3_666 3_666
Au05 Au01 Au06 63.23(2) . .
Au05 Au01 Au06 116.77(2) 3_666 .
Au06 Au01 Au02 117.791(19) . .
Au06 Au01 Au02 62.210(19) . 3_666
Au06 Au01 Au02 62.209(19) 3_666 .
Au06 Au01 Au02 117.790(19) 3_666 3_666
Au06 Au01 Au03 116.489(19) 3_666 3_666
Au06 Au01 Au03 63.511(19) 3_666 .
Au06 Au01 Au03 63.512(19) . 3_666
Au06 Au01 Au03 116.488(19) . .
Au06 Au01 Au04 64.939(18) . 3_666
Au06 Au01 Au04 115.060(18) 3_666 3_666
Au06 Au01 Au04 64.941(18) 3_666 .
Au06 Au01 Au04 115.060(18) . .
Au06 Au01 Au06 180.00(3) 3_666 .
Au07 Au01 Au02 116.454(19) . 3_666
Au07 Au01 Au02 63.547(19) . .
Au07 Au01 Au02 116.452(19) 3_666 .
Au07 Au01 Au02 63.547(19) 3_666 3_666
Au07 Au01 Au03 65.344(19) . 3_666
Au07 Au01 Au03 114.658(18) 3_666 3_666
Au07 Au01 Au03 114.654(19) . .
Au07 Au01 Au03 65.344(19) 3_666 .
Au07 Au01 Au04 62.857(18) 3_666 3_666
Au07 Au01 Au04 62.857(18) . .
Au07 Au01 Au04 117.145(18) 3_666 .
Au07 Au01 Au04 117.142(18) . 3_666
Au07 Au01 Au05 117.13(2) . 3_666
Au07 Au01 Au05 62.87(2) . .
Au07 Au01 Au05 117.12(2) 3_666 .
Au07 Au01 Au05 62.88(2) 3_666 3_666
Au07 Au01 Au06 63.34(2) . .
Au07 Au01 Au06 116.66(2) 3_666 .
Au07 Au01 Au06 116.66(2) . 3_666
Au07 Au01 Au06 63.34(2) 3_666 3_666
Au07 Au01 Au07 180.0 3_666 .
Au01 Au02 Au03 58.721(15) . .
Au01 Au02 Au04 58.513(16) . .
Au01 Au02 Au05 56.758(17) . .
Au01 Au02 Au06 58.462(17) . 3_666
Au01 Au02 Au07 57.531(17) . .
Au03 Au02 Au05 58.54(2) . .
Au03 Au02 Au07 106.47(2) . .
Au04 Au02 Au03 109.99(2) . .
Au04 Au02 Au05 106.06(2) . .
Au04 Au02 Au07 59.42(2) . .
Au06 Au02 Au03 60.85(2) 3_666 .
Au06 Au02 Au04 62.11(2) 3_666 .
Au06 Au02 Au05 106.59(3) 3_666 .
Au06 Au02 Au07 108.37(2) 3_666 .
Au07 Au02 Au05 58.10(2) . .
P00C Au02 Au01 175.93(10) . .
P00C Au02 Au03 117.24(10) . .
P00C Au02 Au04 125.15(10) . .
P00C Au02 Au05 121.33(11) . .
P00C Au02 Au06 120.77(11) . 3_666
P00C Au02 Au07 125.23(10) . .
Au01 Au03 Au02 58.491(15) . .
Au01 Au03 Au04 58.397(16) . 3_666
Au01 Au03 Au05 57.934(17) . .
Au01 Au03 Au06 57.708(17) . 3_666
Au01 Au03 Au07 56.546(16) . 3_666
Au02 Au03 Au06 58.89(2) . 3_666
Au02 Au03 Au07 105.77(2) . 3_666
Au04 Au03 Au02 109.69(2) 3_666 .
Au04 Au03 Au06 106.69(2) 3_666 3_666
Au04 Au03 Au07 58.506(19) 3_666 3_666
Au05 Au03 Au02 62.13(2) . .
Au05 Au03 Au04 60.32(2) . 3_666
Au05 Au03 Au06 107.87(3) . 3_666
Au05 Au03 Au07 105.93(3) . 3_666
Au06 Au03 Au07 58.52(2) 3_666 3_666
P00A Au03 Au01 175.59(11) . .
P00A Au03 Au02 124.48(10) . .
P00A Au03 Au04 117.31(11) . 3_666
P00A Au03 Au05 119.69(11) . .
P00A Au03 Au06 126.30(11) . 3_666
P00A Au03 Au07 122.94(10) . 3_666
Au01 Au04 Au02 58.661(15) . .
Au01 Au04 Au03 58.774(16) . 3_666
Au01 Au04 Au05 57.744(17) . 3_666
Au01 Au04 Au06 57.189(17) . 3_666
Au01 Au04 Au07 57.940(17) . .
Au02 Au04 Au03 110.17(2) . 3_666
Au02 Au04 Au05 106.68(2) . 3_666
Au02 Au04 Au06 58.34(2) . 3_666
Au03 Au04 Au05 59.44(2) 3_666 3_666
Au03 Au04 Au06 106.82(2) 3_666 3_666
Au05 Au04 Au06 58.79(2) 3_666 3_666
Au07 Au04 Au02 60.47(2) . .
Au07 Au04 Au03 62.20(2) . 3_666
Au07 Au04 Au05 108.12(3) . 3_666
Au07 Au04 Au06 106.24(3) . 3_666
P00D Au04 Au01 175.54(11) . .
P00D Au04 Au02 117.17(10) . .
P00D Au04 Au03 123.78(10) . 3_666
P00D Au04 Au05 126.50(10) . 3_666
P00D Au04 Au06 122.81(10) . 3_666
P00D Au04 Au07 119.21(10) . .
Au01 Au05 Au02 57.937(17) . .
Au01 Au05 Au03 59.405(18) . .
Au01 Au05 Au04 58.820(18) . 3_666
Au01 Au05 Au06 58.576(19) . .
Au01 Au05 Au07 58.476(19) . .
Au01 Au05 Cu08 106.64(4) . .
Au03 Au05 Au02 59.33(2) . .
Au03 Au05 Au04 60.24(2) . 3_666
Au03 Au05 Au06 109.84(3) . .
Au04 Au05 Au02 107.42(3) 3_666 .
Au06 Au05 Au02 107.86(3) . .
Au06 Au05 Au04 61.77(2) . 3_666
Au07 Au05 Au02 59.65(2) . .
Au07 Au05 Au03 108.38(3) . .
Au07 Au05 Au04 109.51(3) . 3_666
Au07 Au05 Au06 60.31(2) . .
Cu08 Au05 Au02 113.77(5) . .
Cu08 Au05 Au03 166.00(5) . .
Cu08 Au05 Au04 115.06(5) . 3_666
Cu08 Au05 Au06 59.07(4) . .
Cu08 Au05 Au07 59.48(4) . .
S00B Au05 Au01 157.72(11) . .
S00B Au05 Au02 128.74(11) . .
S00B Au05 Au03 142.73(11) . .
S00B Au05 Au04 123.47(11) . 3_666
S00B Au05 Au06 101.51(11) . .
S00B Au05 Au07 104.36(11) . .
S00B Au05 Cu08 51.27(11) . .
Au01 Au06 Au02 59.329(17) . 3_666
Au01 Au06 Au03 58.779(17) . 3_666
Au01 Au06 Au04 57.870(17) . 3_666
Au01 Au06 Au05 58.199(19) . .
Au01 Au06 Au07 58.056(19) . .
Au01 Au06 Cu08 107.08(4) . .
Au02 Au06 Au03 60.26(2) 3_666 3_666
Au02 Au06 Au04 59.54(2) 3_666 3_666
Au02 Au06 Au05 108.20(3) 3_666 .
Au02 Au06 Au07 109.54(3) 3_666 .
Au03 Au06 Au04 107.52(3) 3_666 3_666
Au05 Au06 Au03 109.11(3) . 3_666
Au05 Au06 Au04 59.44(2) . 3_666
Au05 Au06 Au07 59.45(2) . .
Au07 Au06 Au03 61.89(2) . 3_666
Au07 Au06 Au04 106.99(3) . 3_666
Cu08 Au06 Au02 166.38(5) . 3_666
Cu08 Au06 Au03 115.10(5) . 3_666
Cu08 Au06 Au04 113.80(4) . 3_666
Cu08 Au06 Au05 59.99(4) . .
Cu08 Au06 Au07 59.50(4) . .
S00F Au06 Au01 158.79(11) . .
S00F Au06 Au02 141.68(11) . 3_666
S00F Au06 Au03 123.10(11) . 3_666
S00F Au06 Au04 128.88(11) . 3_666
S00F Au06 Au05 105.67(11) . .
S00F Au06 Au07 102.76(11) . .
S00F Au06 Cu08 51.94(11) . .
Au01 Au07 Au02 58.922(17) . .
Au01 Au07 Au03 58.108(18) . 3_666
Au01 Au07 Au04 59.203(18) . .
Au01 Au07 Au05 58.650(19) . .
Au01 Au07 Au06 58.606(19) . .
Au01 Au07 Cu08 107.34(4) . .
Au02 Au07 Au03 107.58(3) . 3_666
Au04 Au07 Au02 60.11(2) . .
Au04 Au07 Au03 59.29(2) . 3_666
Au04 Au07 Au06 108.21(3) . .
Au05 Au07 Au02 62.25(2) . .
Au05 Au07 Au03 107.90(3) . 3_666
Au05 Au07 Au04 109.91(3) . .
Au05 Au07 Au06 60.24(2) . .
Au06 Au07 Au02 109.86(3) . .
Au06 Au07 Au03 59.59(2) . 3_666
Cu08 Au07 Au02 116.73(5) . .
Cu08 Au07 Au03 112.86(5) . 3_666
Cu08 Au07 Au04 166.33(5) . .
Cu08 Au07 Au05 60.19(4) . .
Cu08 Au07 Au06 59.27(4) . .
S00E Au07 Au01 159.07(10) . .
S00E Au07 Au02 125.40(10) . .
S00E Au07 Au03 126.40(10) . 3_666
S00E Au07 Au04 141.73(10) . .
S00E Au07 Au05 103.50(10) . .
S00E Au07 Au06 104.22(10) . .
S00E Au07 Cu08 51.75(11) . .
Au06 Cu08 Au05 60.94(4) . .
Au06 Cu08 Au07 61.23(4) . .
Au07 Cu08 Au05 60.33(4) . .
S00B Cu08 Au05 52.14(11) . .
S00B Cu08 Au06 103.86(13) . .
S00B Cu08 Au07 105.88(12) . .
S00B Cu08 S00E 120.28(17) . .
S00B Cu08 S00F 120.02(17) . .
S00E Cu08 Au05 103.98(12) . .
S00E Cu08 Au06 106.34(12) . .
S00E Cu08 Au07 52.17(11) . .
S00E Cu08 S00F 119.36(16) . .
S00F Cu08 Au05 107.20(13) . .
S00F Cu08 Au06 52.70(11) . .
S00F Cu08 Au07 104.90(12) . .
F26 Sb00 F27 96.0(10) . .
F26 Sb00 F30 85(2) . .
F26 Sb00 F34 97(2) . .
F27 Sb00 F30 96.4(19) . .
F27 Sb00 F34 87(2) . .
F30 Sb00 F34 176(2) . .
F31 Sb00 F26 88.4(6) . .
F31 Sb00 F27 172.1(18) . .
F31 Sb00 F30 90.6(18) . .
F31 Sb00 F34 86(2) . .
F32 Sb00 F26 174.7(15) . .
F32 Sb00 F27 88.2(6) . .
F32 Sb00 F30 91.2(19) . .
F32 Sb00 F31 87.9(5) . .
F32 Sb00 F34 86.8(19) . .
C2 P00A Au03 112.4(5) . .
C3 P00A Au03 111.9(5) . .
C3 P00A C2 105.7(7) . .
C5 P00A Au03 117.8(5) . .
C5 P00A C2 104.2(7) . .
C5 P00A C3 103.8(7) . .
Cu08 S00B Au05 76.60(13) . .
C58 S00B Au05 103.4(6) . .
C58 S00B Cu08 102.6(5) . .
C12 P00C Au02 114.7(5) . .
C12 P00C C22 105.9(7) . .
C12 P00C C28 103.2(8) . .
C22 P00C Au02 111.0(5) . .
C28 P00C Au02 116.7(5) . .
C28 P00C C22 104.2(7) . .
C1 P00D Au04 116.9(5) . .
C4 P00D Au04 112.0(5) . .
C4 P00D C1 104.2(7) . .
C21 P00D Au04 113.1(5) . .
C21 P00D C1 103.5(7) . .
C21 P00D C4 106.0(7) . .
Cu08 S00E Au07 76.08(13) . .
C9 S00E Au07 103.7(5) . .
C9 S00E Cu08 102.9(5) . .
Cu08 S00F Au06 75.36(13) . .
C19 S00F Au06 104.3(6) . .
C19 S00F Cu08 103.2(6) . .
C15 C1 P00D 124.1(12) . .
C15 C1 C16 116.3(14) . .
C16 C1 P00D 119.5(11) . .
C35 C2 P00A 120.5(11) . .
C35 C2 C1BA 120.6(16) . .
C1BA C2 P00A 118.9(13) . .
C36 C3 P00A 119.6(13) . .
C36 C3 C55 120.9(15) . .
C55 C3 P00A 119.4(12) . .
C38 C4 P00D 121.3(12) . .
C41 C4 P00D 121.3(12) . .
C41 C4 C38 117.5(15) . .
C17 C5 P00A 123.6(12) . .
C17 C5 C4BA 119.3(16) . .
C4BA C5 P00A 117.1(13) . .
C14 C6 C44 120.4(17) . .
C11 C7 C26 123.4(17) . .
C43 C8 C15 120.1(17) . .
C49 C9 S00E 108.1(11) . .
C12 C10 C39 116.1(19) . .
C7 C11 C21 117.6(15) . .
C10 C12 P00C 121.5(14) . .
C10 C12 C33 119.6(16) . .
C33 C12 P00C 118.9(12) . .
C22 C13 C14 121.8(15) . .
C6 C14 C13 117.1(17) . .
C8 C15 C1 123.2(16) . .
C34 C16 C1 121.2(16) . .
C24 C17 C5 119.2(16) . .
C60 C18 C55 121.4(18) . .
C32 C19 S00F 114.0(12) . .
C28 C20 C2BA 116.1(19) . .
C11 C21 P00D 118.1(11) . .
C23 C21 P00D 122.2(12) . .
C23 C21 C11 119.7(14) . .
C13 C22 P00C 116.4(12) . .
C25 C22 P00C 124.5(13) . .
C25 C22 C13 119.1(15) . .
C21 C23 C29 120.3(15) . .
C5BA C24 C17 121.9(18) . .
C22 C25 C44 122.6(17) . .
C29 C26 C7 119.4(16) . .
C31 C27 C49 120.6(17) . .
C47 C27 C31 116.5(19) . .
C47 C27 C49 122.9(18) . .
C20 C28 P00C 116.0(13) . .
C37 C28 P00C 124.0(14) . .
C37 C28 C20 119.9(16) . .
C26 C29 C23 119.5(16) . .
C50 C30 C3AA 124(2) . .
C27 C31 C2AA 121.5(19) . .
C50 C32 C19 113.7(14) . .
C7BA C33 C12 120.6(18) . .
C16 C34 C43 117.9(16) . .
C2 C35 C57 122.8(16) . .
C3 C36 C42 117.9(18) . .
C45 C37 C28 122.9(19) . .
C48 C38 C4 121.0(18) . .
C51 C39 C10 125(2) . .
C53 C40 C57 120(2) . .
C54 C41 C4 123.1(17) . .
C60 C42 C36 120(2) . .
C8 C43 C34 121.3(16) . .
C25 C44 C6 118.9(17) . .
C37 C45 C46 118(2) . .
C2BA C46 C45 121(2) . .
C27 C47 C0AA 125(2) . .
C38 C48 C3BA 118.9(19) . .
C27 C49 C9 115.2(14) . .
C30 C50 C32 124.0(18) . .
C30 C50 C6AA 116.0(19) . .
C6AA C50 C32 119.8(17) . .
C39 C51 C7BA 120(2) . .
C59 C52 C6BA 121(2) . .
C7AA C52 C59 118(2) . .
C7AA C52 C6BA 121(2) . .
C40 C53 C1BA 121(2) . .
C41 C54 C3BA 118(2) . .
C18 C55 C3 120.0(16) . .
C5BA C56 C4BA 124(2) . .
C35 C57 C40 118.4(19) . .
C6BA C58 S00B 111.6(12) . .
C0BA C59 C52 123(2) . .
C18 C60 C42 120(2) . .
C5AA C6AA C50 122(2) . .
C56 C5BA C24 118.4(19) . .
C5 C4BA C56 117.1(19) . .
C5AA C4AA C3AA 124(2) . .
C4AA C5AA C6AA 117(2) . .
C9AA C0BA C59 117(2) . .
C1AA C2AA C31 119(2) . .
C52 C6BA C58 116.5(15) . .
C2 C1BA C53 116.9(19) . .
C2AA C1AA C0AA 124(2) . .
C54 C3BA C48 121(2) . .
C46 C2BA C20 122(2) . .
C0BA C9AA C8AA 125(2) . .
C9AA C8AA C7AA 117(2) . .
C51 C7BA C33 119(2) . .
C1AA C0AA C47 115(2) . .
C4AA C3AA C30 117(2) . .
C52 C7AA C8AA 121(2) . .

loop_
_geom_bond_atom_site_label_1
_geom_bond_atom_site_label_2
_geom_bond_distance
_geom_bond_site_symmetry_2
Au01 Au02 2.7776(6) 3_666
Au01 Au02 2.7776(6) .
Au01 Au03 2.7844(6) .
Au01 Au03 2.7843(6) 3_666
Au01 Au04 2.7732(6) 3_666
Au01 Au04 2.7732(6) .
Au01 Au05 2.7412(7) .
Au01 Au05 2.7412(7) 3_666
Au01 Au06 2.7523(7) 3_666
Au01 Au06 2.7523(7) .
Au01 Au07 2.7361(7) 3_666
Au01 Au07 2.7361(7) .
Au02 Au03 2.8973(8) .
Au02 Au04 2.8931(8) .
Au02 Au05 2.9778(9) .
Au02 Au06 2.8568(9) 3_666
Au02 Au07 2.9035(9) .
Au02 P00C 2.309(4) .
Au03 Au04 2.8967(8) 3_666
Au03 Au05 2.8734(9) .
Au03 Au06 2.9141(9) 3_666
Au03 Au07 2.9804(9) 3_666
Au03 P00A 2.310(4) .
Au04 Au05 2.8993(9) 3_666
Au04 Au06 2.9665(9) 3_666
Au04 Au07 2.8729(9) .
Au04 P00D 2.305(4) .
Au05 Au06 2.8796(10) .
Au05 Au07 2.8567(10) .
Au05 Cu08 2.8526(19) .
Au05 S00B 2.315(4) .
Au06 Au07 2.8815(10) .
Au06 Cu08 2.826(2) .
Au06 S00F 2.323(4) .
Au07 Cu08 2.8324(19) .
Au07 S00E 2.305(4) .
Cu08 S00B 2.287(4) .
Cu08 S00E 2.292(4) .
Cu08 S00F 2.299(5) .
Sb00 F26 1.876(10) .
Sb00 F27 1.879(10) .
Sb00 F30 1.885(10) .
Sb00 F31 1.873(10) .
Sb00 F32 1.873(10) .
Sb00 F34 1.889(10) .
P00A C2 1.834(15) .
P00A C3 1.828(16) .
P00A C5 1.801(16) .
S00B C58 1.823(16) .
P00C C12 1.815(17) .
P00C C22 1.855(16) .
P00C C28 1.836(17) .
P00D C1 1.823(15) .
P00D C4 1.822(15) .
P00D C21 1.804(16) .
S00E C9 1.842(14) .
S00F C19 1.777(17) .
C1 C15 1.39(2) .
C1 C16 1.41(2) .
C2 C35 1.37(2) .
C2 C1BA 1.37(2) .
C3 C36 1.39(2) .
C3 C55 1.39(2) .
C4 C38 1.42(2) .
C4 C41 1.39(2) .
C5 C17 1.39(2) .
C5 C4BA 1.41(2) .
C6 C14 1.37(2) .
C6 C44 1.42(2) .
C7 C11 1.38(2) .
C7 C26 1.39(2) .
C8 C15 1.35(2) .
C8 C43 1.33(2) .
C9 C49 1.57(2) .
C10 C12 1.40(2) .
C10 C39 1.42(3) .
C11 C21 1.46(2) .
C12 C33 1.42(2) .
C13 C14 1.43(2) .
C13 C22 1.36(2) .
C16 C34 1.38(2) .
C17 C24 1.39(2) .
C18 C55 1.39(2) .
C18 C60 1.37(3) .
C19 C32 1.49(2) .
C20 C28 1.41(2) .
C20 C2BA 1.43(3) .
C21 C23 1.38(2) .
C22 C25 1.34(2) .
C23 C29 1.44(2) .
C24 C5BA 1.37(2) .
C25 C44 1.35(2) .
C26 C29 1.39(2) .
C27 C31 1.38(2) .
C27 C47 1.34(2) .
C27 C49 1.49(2) .
C28 C37 1.36(2) .
C30 C50 1.30(3) .
C30 C3AA 1.41(3) .
C31 C2AA 1.41(3) .
C32 C50 1.49(2) .
C33 C7BA 1.41(3) .
C34 C43 1.42(2) .
C35 C57 1.37(2) .
C36 C42 1.45(3) .
C37 C45 1.35(2) .
C38 C48 1.33(2) .
C39 C51 1.32(3) .
C40 C53 1.37(3) .
C40 C57 1.37(3) .
C41 C54 1.34(2) .
C42 C60 1.39(3) .
C45 C46 1.40(3) .
C46 C2BA 1.32(3) .
C47 C0AA 1.44(3) .
C48 C3BA 1.42(3) .
C50 C6AA 1.43(3) .
C51 C7BA 1.39(3) .
C52 C59 1.41(3) .
C52 C6BA 1.43(2) .
C52 C7AA 1.38(3) .
C53 C1BA 1.44(3) .
C54 C3BA 1.38(3) .
C56 C5BA 1.32(3) .
C56 C4BA 1.42(3) .
C58 C6BA 1.53(2) .
C59 C0BA 1.37(3) .
C6AA C5AA 1.41(3) .
C4AA C5AA 1.32(3) .
C4AA C3AA 1.36(3) .
C0BA C9AA 1.35(3) .
C2AA C1AA 1.33(3) .
C1AA C0AA 1.36(3) .
C9AA C8AA 1.38(3) .
C8AA C7AA 1.41(3) .

loop_
_smtbx_masks_void_nr
_smtbx_masks_void_average_x
_smtbx_masks_void_average_y
_smtbx_masks_void_average_z
_smtbx_masks_void_volume
_smtbx_masks_void_count_electrons
1 0.000 0.000 0.500 863.5 162.7
2 0.000 0.500 1.000 863.5 162.7
